data_4116424
loop_
_publ_author_name
'Silvio Aime'
'Alessandro Barge'
'James I. Bruce'
'Mauro Botta'
'Judith A. K. Howard'
'Janet M. Moloney'
'David Parker'
'Alvaro S. de Sousa'
'Mark Woods'

_publ_contact_author 'Professor David Parker'
_publ_contact_author_email david.parker@durham.ac.uk
_publ_section_title
;
 NMR, Relaxometric, and Structural Studies of the Hydration and Exchange
 Dynamics of Cationic Lanthanide Complexes of Macrocyclic Tetraamide
 Ligands
;
_journal_name_full 'Journal of the American Chemical Society'
_journal_page_first 5762
_journal_page_last 5771
_journal_paper_doi 10.1021/ja990225d
_journal_volume 121
_journal_year 1999
_chemical_formula_sum 'C16 H40 Cl2 N4 O13'
_chemical_formula_weight 567.42
_chemical_name_systematic
; 
 ? 
;
_space_group_IT_number 14
_symmetry_cell_setting monoclinic
_symmetry_space_group_name_Hall '-P 2yn'
_symmetry_space_group_name_H-M 'P 1 21/n 1'
_atom_sites_solution_hydrogens geom
_atom_sites_solution_primary direct
_atom_sites_solution_secondary difmap
_audit_creation_method SHELXL-97
_cell_angle_alpha 90.00
_cell_angle_beta 91.30(3)
_cell_angle_gamma 90.00
_cell_formula_units_Z 4
_cell_length_a 11.018(2)
_cell_length_b 20.019(4)
_cell_length_c 11.822(2)
_cell_measurement_reflns_used 25
_cell_measurement_temperature 150(2)
_cell_measurement_theta_max 25
_cell_measurement_theta_min 20
_cell_volume 2606.9(8)
_computing_cell_refinement 'MCS/AFC. Molecular Structure Corporation'
_computing_data_collection 'MSC/AFC. Molecular Structure Corporation'
_computing_data_reduction 'Texsan (Molecular Structure Corporation)'
_computing_molecular_graphics 'Siemens SHELXTL'
_computing_publication_material 'Siemens SHELXTL'
_computing_structure_refinement 'SHELXL-93 (Sheldrick, 1993)'
_computing_structure_solution 'SHELXS-86 (Sheldrick, 1990)'
_diffrn_ambient_temperature 150(2)
_diffrn_measured_fraction_theta_full 0.895
_diffrn_measured_fraction_theta_max 0.895
_diffrn_measurement_device 'Rigaku AFC6S'
_diffrn_measurement_method '/w scans'
_diffrn_radiation_monochromator graphite
_diffrn_radiation_source 'fine-focus sealed tube'
_diffrn_radiation_type CuK\a
_diffrn_radiation_wavelength 1.54178
_diffrn_reflns_av_R_equivalents 0.0355
_diffrn_reflns_av_sigmaI/netI 0.0248
_diffrn_reflns_limit_h_max 13
_diffrn_reflns_limit_h_min 0
_diffrn_reflns_limit_k_max 24
_diffrn_reflns_limit_k_min 0
_diffrn_reflns_limit_l_max 14
_diffrn_reflns_limit_l_min -14
_diffrn_reflns_number 5021
_diffrn_reflns_theta_full 74.98
_diffrn_reflns_theta_max 74.98
_diffrn_reflns_theta_min 4.34
_diffrn_standards_decay_% 0.6
_diffrn_standards_interval_count 97
_diffrn_standards_number 3
_exptl_absorpt_coefficient_mu 2.852
_exptl_absorpt_correction_type 'not applied'
_exptl_crystal_colour colourless
_exptl_crystal_density_diffrn 1.446
_exptl_crystal_description 'orthogonal block'
_exptl_crystal_F_000 1208
_exptl_crystal_size_max 0.750
_exptl_crystal_size_mid 0.675
_exptl_crystal_size_min 0.375
_refine_diff_density_max 0.846
_refine_diff_density_min -0.981
_refine_diff_density_rms 0.126
_refine_ls_extinction_method none
_refine_ls_goodness_of_fit_ref 1.090
_refine_ls_hydrogen_treatment mixed
_refine_ls_matrix_type full
_refine_ls_number_parameters 316
_refine_ls_number_reflns 4801
_refine_ls_number_restraints 0
_refine_ls_restrained_S_all 1.090
_refine_ls_R_factor_all 0.0888
_refine_ls_R_factor_gt 0.0815
_refine_ls_shift/su_max 0.141
_refine_ls_shift/su_mean 0.003
_refine_ls_structure_factor_coef Fsqd
_refine_ls_weighting_details 'calc w=1/[\s^2^(Fo^2^)+(0.1500P)^2^+6.2610P] where P=(Fo^2^+2Fc^2^)/3'
_refine_ls_weighting_scheme calc
_refine_ls_wR_factor_gt 0.2293
_refine_ls_wR_factor_ref 0.2501
_reflns_number_gt 4388
_reflns_number_total 4801
_reflns_threshold_expression >2sigma(I)
_cod_data_source_file ja990225d_2.cif
_cod_data_source_block 99srv036
_cod_original_cell_volume 2606.9(9)
_cod_database_code 4116424

loop_
_symmetry_equiv_pos_as_xyz
'x, y, z'
'-x+1/2, y+1/2, -z+1/2'
'-x, -y, -z'
'x-1/2, -y-1/2, z-1/2'

loop_
_atom_site_label
_atom_site_type_symbol
_atom_site_fract_x
_atom_site_fract_y
_atom_site_fract_z
_atom_site_U_iso_or_equiv
_atom_site_adp_type
_atom_site_occupancy
_atom_site_symmetry_multiplicity
_atom_site_calc_flag
_atom_site_refinement_flags
O1 O 0.4799(3) 0.25876(15) 1.1061(3) 0.0388(8) Uani 1 1 d .
O2 O 0.3499(3) 0.30134(14) 0.9787(2) 0.0306(7) Uani 1 1 d .
H2 H 0.3876 0.3367 0.9945 0.046 Uiso 1 1 calc R
O3 O 0.0415(2) 0.28408(14) 1.3147(2) 0.0272(6) Uani 1 1 d .
H3C H 0.0483 0.3221 1.2854 0.041 Uiso 1 1 calc R
O4 O 0.1957(2) 0.25763(13) 1.2016(2) 0.0250(6) Uani 1 1 d .
O5 O 0.7566(2) 0.29642(14) 1.2026(2) 0.0283(6) Uani 1 1 d .
H5 H 0.7502 0.3342 1.2329 0.042 Uiso 1 1 calc R
O6 O 0.6132(2) 0.26671(14) 1.3250(2) 0.0255(6) Uani 1 1 d .
O7 O 0.3152(3) 0.25803(13) 1.4325(2) 0.0288(7) Uani 1 1 d .
O8 O 0.4489(2) 0.30132(13) 1.5572(2) 0.0259(6) Uani 1 1 d .
N1 N 0.2109(2) 0.13029(15) 1.2804(2) 0.0181(6) Uani 1 1 d .
H1 H 0.2790 0.1570 1.2709 0.022 Uiso 1 1 calc R
N2 N 0.3763(3) 0.13400(15) 1.0923(2) 0.0173(6) Uani 1 1 d .
N3 N 0.5975(2) 0.13977(15) 1.2369(2) 0.0170(6) Uani 1 1 d .
H3 H 0.5262 0.1640 1.2445 0.020 Uiso 1 1 calc R
N4 N 0.4311(2) 0.13642(15) 1.4289(2) 0.0165(6) Uani 1 1 d .
C1 C 0.1765(3) 0.10121(19) 1.1663(3) 0.0206(7) Uani 1 1 d .
H1A H 0.1309 0.1351 1.1214 0.025 Uiso 1 1 calc R
H1B H 0.1224 0.0623 1.1769 0.025 Uiso 1 1 calc R
C2 C 0.2875(3) 0.07926(18) 1.1011(3) 0.0205(7) Uani 1 1 d .
H2A H 0.3262 0.0408 1.1402 0.025 Uiso 1 1 calc R
H2B H 0.2617 0.0646 1.0243 0.025 Uiso 1 1 calc R
C3 C 0.4945(3) 0.10856(18) 1.0547(3) 0.0190(7) Uani 1 1 d .
H3A H 0.5377 0.1445 1.0145 0.023 Uiso 1 1 calc R
H3B H 0.4808 0.0712 1.0010 0.023 Uiso 1 1 calc R
C4 C 0.5727(3) 0.08448(17) 1.1536(3) 0.0181(7) Uani 1 1 d .
H4A H 0.5311 0.0473 1.1920 0.022 Uiso 1 1 calc R
H4B H 0.6506 0.0673 1.1252 0.022 Uiso 1 1 calc R
C5 C 0.6338(3) 0.11299(18) 1.3515(3) 0.0185(7) Uani 1 1 d .
H5A H 0.6727 0.1491 1.3966 0.022 Uiso 1 1 calc R
H5B H 0.6943 0.0770 1.3424 0.022 Uiso 1 1 calc R
C6 C 0.5258(3) 0.08562(18) 1.4157(3) 0.0182(7) Uani 1 1 d .
H6A H 0.4912 0.0468 1.3742 0.022 Uiso 1 1 calc R
H6B H 0.5538 0.0700 1.4913 0.022 Uiso 1 1 calc R
C7 C 0.3174(3) 0.10522(19) 1.4644(3) 0.0197(7) Uani 1 1 d .
H7A H 0.2676 0.1389 1.5035 0.024 Uiso 1 1 calc R
H7B H 0.3364 0.0689 1.5188 0.024 Uiso 1 1 calc R
C8 C 0.2449(3) 0.07681(17) 1.3644(3) 0.0185(7) Uani 1 1 d .
H8A H 0.2937 0.0422 1.3266 0.022 Uiso 1 1 calc R
H8B H 0.1702 0.0553 1.3920 0.022 Uiso 1 1 calc R
C11 C 0.1118(3) 0.17397(18) 1.3221(3) 0.0206(7) Uani 1 1 d .
H11A H 0.1175 0.1771 1.4056 0.025 Uiso 1 1 calc R
H11B H 0.0320 0.1543 1.3011 0.025 Uiso 1 1 calc R
C12 C 0.1219(3) 0.24324(18) 1.2708(3) 0.0200(7) Uani 1 1 d .
C21 C 0.3329(3) 0.18654(19) 1.0155(3) 0.0211(7) Uani 1 1 d .
H21A H 0.2444 0.1924 1.0240 0.025 Uiso 1 1 calc R
H21B H 0.3474 0.1730 0.9364 0.025 Uiso 1 1 calc R
C22 C 0.3961(3) 0.25146(19) 1.0395(3) 0.0227(8) Uani 1 1 d .
C31 C 0.6927(3) 0.18631(19) 1.1955(3) 0.0209(7) Uani 1 1 d .
H31A H 0.6844 0.1908 1.1123 0.025 Uiso 1 1 calc R
H31B H 0.7740 0.1676 1.2134 0.025 Uiso 1 1 calc R
C32 C 0.6815(3) 0.25454(19) 1.2499(3) 0.0210(8) Uani 1 1 d .
C41 C 0.4702(3) 0.18724(18) 1.5119(3) 0.0191(7) Uani 1 1 d .
H41A H 0.5587 0.1945 1.5051 0.023 Uiso 1 1 calc R
H41B H 0.4559 0.1700 1.5889 0.023 Uiso 1 1 calc R
C42 C 0.4066(3) 0.25254(19) 1.4979(3) 0.0226(8) Uani 1 1 d .
Cl1A Cl 0.4294(3) -0.07007(13) 1.26159(19) 0.0214(8) Uiso 0.50 1 d P
Cl1B Cl 0.4539(2) -0.07110(12) 1.25726(19) 0.0189(7) Uiso 0.50 1 d P
Cl2A Cl 0.4143(3) 0.48170(19) 0.7951(4) 0.0230(7) Uiso 0.33 1 d P
Cl2B Cl 0.4083(3) 0.49470(19) 0.8328(3) 0.0335(9) Uiso 0.33 1 d P
Cl2C Cl 0.4011(3) 0.46939(17) 0.7598(3) 0.0263(8) Uiso 0.33 1 d P
O1SA O 0.2232(4) 0.5856(2) 0.7098(4) 0.0287(12) Uiso 0.80 1 d P
O1SB O 0.1953(16) 0.5864(9) 0.7225(14) 0.024(4) Uiso 0.20 1 d P
O2SA O 0.9946(6) 0.1032(4) -0.1506(6) 0.0474(16) Uiso 0.50 1 d P
O2SB O 0.8420(11) 0.1134(6) -0.2420(9) 0.037(3) Uiso 0.30 1 d P
02SC O 0.8815(18) 0.1299(10) -0.2434(14) 0.039(4) Uiso 0.20 1 d P
O3SA O 0.7551(5) 0.1156(3) -0.0826(5) 0.0330(12) Uiso 0.50 1 d P
O3SB O 0.8428(5) 0.0871(3) -0.0089(5) 0.0372(13) Uiso 0.50 1 d P
O4SA O 1.0000 0.0000 0.0000 0.063(3) Uiso 0.67 2 d SP
O4SB O 0.9557(16) 0.0015(9) 0.0219(14) 0.082(4) Uiso 0.33 1 d P
O5SA O 0.4745(6) 0.4096(4) 1.0290(5) 0.0522(15) Uiso 0.60 1 d P
O5SB O 0.4042(10) 0.4254(5) 1.0178(9) 0.058(2) Uiso 0.40 1 d P

loop_
_atom_site_aniso_label
_atom_site_aniso_U_11
_atom_site_aniso_U_22
_atom_site_aniso_U_33
_atom_site_aniso_U_23
_atom_site_aniso_U_13
_atom_site_aniso_U_12
O1 0.0407(16) 0.0256(17) 0.0490(18) -0.0020(13) -0.0235(14) -0.0009(13)
O2 0.0359(14) 0.0182(14) 0.0371(15) 0.0086(11) -0.0103(11) -0.0028(11)
O3 0.0341(14) 0.0170(14) 0.0308(13) 0.0041(11) 0.0065(11) 0.0073(11)
O4 0.0304(13) 0.0206(14) 0.0240(12) 0.0008(10) 0.0023(10) -0.0003(11)
O5 0.0325(14) 0.0198(15) 0.0330(14) -0.0020(11) 0.0069(11) -0.0082(11)
O6 0.0312(13) 0.0204(14) 0.0250(12) -0.0024(10) 0.0033(10) -0.0019(11)
O7 0.0337(14) 0.0167(14) 0.0352(14) 0.0001(11) -0.0139(11) 0.0018(11)
O8 0.0280(13) 0.0172(14) 0.0322(13) -0.0077(11) -0.0053(10) -0.0019(10)
N1 0.0145(12) 0.0177(16) 0.0221(14) -0.0010(11) -0.0017(10) -0.0001(11)
N2 0.0232(13) 0.0146(15) 0.0139(12) 0.0007(11) -0.0024(10) 0.0007(11)
N3 0.0163(13) 0.0160(16) 0.0186(13) 0.0028(11) 0.0004(10) -0.0005(10)
N4 0.0217(13) 0.0148(15) 0.0130(12) -0.0011(10) -0.0025(10) -0.0010(11)
C1 0.0217(15) 0.0186(19) 0.0213(16) -0.0016(13) -0.0067(12) -0.0017(13)
C2 0.0257(16) 0.0154(18) 0.0204(15) -0.0009(13) -0.0009(12) -0.0008(14)
C3 0.0257(16) 0.0143(18) 0.0171(15) 0.0014(13) 0.0010(12) 0.0015(13)
C4 0.0243(15) 0.0096(17) 0.0204(15) -0.0008(13) 0.0006(12) -0.0004(13)
C5 0.0201(15) 0.0146(18) 0.0206(15) -0.0005(13) -0.0041(12) 0.0025(13)
C6 0.0247(16) 0.0149(17) 0.0148(14) 0.0000(12) -0.0032(12) 0.0011(13)
C7 0.0228(16) 0.0189(19) 0.0175(15) 0.0016(13) 0.0004(12) -0.0010(13)
C8 0.0218(15) 0.0129(18) 0.0206(16) 0.0032(13) -0.0018(12) -0.0013(13)
C11 0.0176(15) 0.0183(19) 0.0260(16) 0.0015(14) 0.0011(12) 0.0016(13)
C12 0.0212(15) 0.0196(19) 0.0190(15) 0.0016(13) -0.0044(12) 0.0018(13)
C21 0.0256(16) 0.0215(19) 0.0160(14) 0.0031(13) -0.0049(12) 0.0001(14)
C22 0.0266(17) 0.0182(19) 0.0232(16) 0.0019(14) -0.0024(13) 0.0017(14)
C31 0.0191(15) 0.0207(19) 0.0230(16) -0.0034(14) 0.0031(12) -0.0039(13)
C32 0.0195(15) 0.024(2) 0.0192(15) 0.0023(14) -0.0034(12) -0.0034(13)
C41 0.0230(15) 0.0173(18) 0.0169(14) -0.0044(13) -0.0037(12) -0.0025(13)
C42 0.0280(17) 0.0170(19) 0.0230(16) 0.0025(14) 0.0037(13) -0.0009(14)

loop_
_atom_type_symbol
_atom_type_description
_atom_type_scat_dispersion_real
_atom_type_scat_dispersion_imag
_atom_type_scat_source
C C 0.0181 0.0091 'International Tables Vol C Tables 4.2.6.8 and 6.1.1.4'
H H 0.0000 0.0000 'International Tables Vol C Tables 4.2.6.8 and 6.1.1.4'
N N 0.0311 0.0180 'International Tables Vol C Tables 4.2.6.8 and 6.1.1.4'
O O 0.0492 0.0322 'International Tables Vol C Tables 4.2.6.8 and 6.1.1.4'
Na Na 0.1353 0.1239 'International Tables Vol C Tables 4.2.6.8 and 6.1.1.4'
Cl Cl 0.3639 0.7018 'International Tables Vol C Tables 4.2.6.8 and 6.1.1.4'

loop_
_geom_angle_atom_site_label_1
_geom_angle_atom_site_label_2
_geom_angle_atom_site_label_3
_geom_angle
_geom_angle_site_symmetry_1
_geom_angle_site_symmetry_3
C22 O2 H2 109.5 . .
C12 O3 H3C 109.5 . .
C32 O5 H5 109.5 . .
C11 N1 C8 111.9(3) . .
C11 N1 C1 110.5(2) . .
C8 N1 C1 111.7(3) . .
C11 N1 H1 107.5 . .
C8 N1 H1 107.5 . .
C1 N1 H1 107.5 . .
C21 N2 C2 111.7(3) . .
C21 N2 C3 109.9(3) . .
C2 N2 C3 110.9(3) . .
C31 N3 C4 111.3(2) . .
C31 N3 C5 110.1(2) . .
C4 N3 C5 111.6(3) . .
C31 N3 H3 107.9 . .
C4 N3 H3 107.9 . .
C5 N3 H3 107.9 . .
C6 N4 C7 110.4(3) . .
C6 N4 C41 110.6(2) . .
C7 N4 C41 110.0(3) . .
N1 C1 C2 111.9(3) . .
N1 C1 H1A 109.2 . .
C2 C1 H1A 109.2 . .
N1 C1 H1B 109.2 . .
C2 C1 H1B 109.2 . .
H1A C1 H1B 107.9 . .
N2 C2 C1 111.3(3) . .
N2 C2 H2A 109.4 . .
C1 C2 H2A 109.4 . .
N2 C2 H2B 109.4 . .
C1 C2 H2B 109.4 . .
H2A C2 H2B 108.0 . .
N2 C3 C4 111.6(3) . .
N2 C3 H3A 109.3 . .
C4 C3 H3A 109.3 . .
N2 C3 H3B 109.3 . .
C4 C3 H3B 109.3 . .
H3A C3 H3B 108.0 . .
N3 C4 C3 111.3(3) . .
N3 C4 H4A 109.4 . .
C3 C4 H4A 109.4 . .
N3 C4 H4B 109.4 . .
C3 C4 H4B 109.4 . .
H4A C4 H4B 108.0 . .
N3 C5 C6 112.4(3) . .
N3 C5 H5A 109.1 . .
C6 C5 H5A 109.1 . .
N3 C5 H5B 109.1 . .
C6 C5 H5B 109.1 . .
H5A C5 H5B 107.9 . .
N4 C6 C5 111.6(3) . .
N4 C6 H6A 109.3 . .
C5 C6 H6A 109.3 . .
N4 C6 H6B 109.3 . .
C5 C6 H6B 109.3 . .
H6A C6 H6B 108.0 . .
N4 C7 C8 111.9(3) . .
N4 C7 H7A 109.2 . .
C8 C7 H7A 109.2 . .
N4 C7 H7B 109.2 . .
C8 C7 H7B 109.2 . .
H7A C7 H7B 107.9 . .
N1 C8 C7 111.5(3) . .
N1 C8 H8A 109.3 . .
C7 C8 H8A 109.3 . .
N1 C8 H8B 109.3 . .
C7 C8 H8B 109.3 . .
H8A C8 H8B 108.0 . .
N1 C11 C12 110.0(3) . .
N1 C11 H11A 109.7 . .
C12 C11 H11A 109.7 . .
N1 C11 H11B 109.7 . .
C12 C11 H11B 109.7 . .
H11A C11 H11B 108.2 . .
O4 C12 O3 126.1(3) . .
O4 C12 C11 123.2(3) . .
O3 C12 C11 110.6(3) . .
N2 C21 C22 111.2(3) . .
N2 C21 H21A 109.4 . .
C22 C21 H21A 109.4 . .
N2 C21 H21B 109.4 . .
C22 C21 H21B 109.4 . .
H21A C21 H21B 108.0 . .
O1 C22 O2 122.7(4) . .
O1 C22 C21 125.0(3) . .
O2 C22 C21 112.3(3) . .
N3 C31 C32 111.0(3) . .
N3 C31 H31A 109.4 . .
C32 C31 H31A 109.4 . .
N3 C31 H31B 109.4 . .
C32 C31 H31B 109.4 . .
H31A C31 H31B 108.0 . .
O6 C32 O5 126.6(4) . .
O6 C32 C31 123.7(3) . .
O5 C32 C31 109.7(3) . .
N4 C41 C42 113.7(3) . .
N4 C41 H41A 108.8 . .
C42 C41 H41A 108.8 . .
N4 C41 H41B 108.8 . .
C42 C41 H41B 108.8 . .
H41A C41 H41B 107.7 . .
O7 C42 O8 123.0(4) . .
O7 C42 C41 120.8(3) . .
O8 C42 C41 116.3(3) . .
Cl2C Cl2A Cl2B 155.9(10) . .
Cl2A Cl2B Cl2C 11.8(5) . .
Cl2A Cl2C Cl2B 12.3(5) . .
O2SB 02SC O2SA 111(3) . .
O4SB O4SA O4SB 180(5) 3_755 .
O4SA O4SB O4SB 0(3) . 3_755

loop_
_geom_bond_atom_site_label_1
_geom_bond_atom_site_label_2
_geom_bond_distance
_geom_bond_site_symmetry_2
O1 C22 1.208(5) .
O2 C22 1.325(4) .
O2 H2 0.8400 .
O3 C12 1.320(4) .
O3 H3C 0.8400 .
O4 C12 1.202(4) .
O5 C32 1.312(4) .
O5 H5 0.8400 .
O6 C32 1.202(4) .
O7 C42 1.261(5) .
O8 C42 1.284(4) .
N1 C11 1.492(4) .
N1 C8 1.502(4) .
N1 C1 1.510(4) .
N1 H1 0.9300 .
N2 C21 1.463(4) .
N2 C2 1.475(5) .
N2 C3 1.476(4) .
N3 C31 1.493(4) .
N3 C4 1.502(4) .
N3 C5 1.503(4) .
N3 H3 0.9300 .
N4 C6 1.468(4) .
N4 C7 1.469(4) .
N4 C41 1.471(4) .
C1 C2 1.524(5) .
C1 H1A 0.9900 .
C1 H1B 0.9900 .
C2 H2A 0.9900 .
C2 H2B 0.9900 .
C3 C4 1.515(4) .
C3 H3A 0.9900 .
C3 H3B 0.9900 .
C4 H4A 0.9900 .
C4 H4B 0.9900 .
C5 C6 1.528(5) .
C5 H5A 0.9900 .
C5 H5B 0.9900 .
C6 H6A 0.9900 .
C6 H6B 0.9900 .
C7 C8 1.523(4) .
C7 H7A 0.9900 .
C7 H7B 0.9900 .
C8 H8A 0.9900 .
C8 H8B 0.9900 .
C11 C12 1.519(5) .
C11 H11A 0.9900 .
C11 H11B 0.9900 .
C21 C22 1.499(5) .
C21 H21A 0.9900 .
C21 H21B 0.9900 .
C31 C32 1.516(5) .
C31 H31A 0.9900 .
C31 H31B 0.9900 .
C41 C42 1.491(5) .
C41 H41A 0.9900 .
C41 H41B 0.9900 .
Cl2A Cl2C 0.503(4) .
Cl2A Cl2B 0.522(4) .
Cl2B Cl2C 1.002(5) .
O2SA 02SC 1.726(19) .
O2SB 02SC 0.546(19) .
O3SA O3SB 1.406(8) .
O4SA O4SB 0.559(18) 3_755
O4SA O4SB 0.559(18) .
O4SB O4SB 1.12(4) 3_755
O5SA O5SB 0.845(11) .

loop_
_geom_torsion_atom_site_label_1
_geom_torsion_atom_site_label_2
_geom_torsion_atom_site_label_3
_geom_torsion_atom_site_label_4
_geom_torsion
N1 C11 C12 O4 4.2(5)
N2 C21 C22 O1 6.5(5)
N3 C31 C32 O6 7.4(5)
N4 C41 C42 O7 10.7(5)
N1 C1 C2 N2 -53.6(4)
N2 C3 C4 N3 -59.8(4)
N3 C5 C6 N4 -57.1(4)
N4 C7 C8 N1 -60.4(4)
